data_4035302
loop_
_publ_author_name
'P, Sreejyothi'
'Sau, Samaresh Chandra'
'Vardhanapu, Pavan K.'
'Mandal, Swadhin K.'

_publ_section_title
;
 Halo-Bridged Abnormal NHC Palladium(II) Dimer for Catalytic
 Dehydrogenative Cross-Coupling Reactions of Heteroarenes.
;
_journal_issue 16
_journal_name_full 'The Journal of organic chemistry'
_journal_page_first 9403
_journal_page_last 9411
_journal_paper_doi 10.1021/acs.joc.8b01053
_journal_volume 83
_journal_year 2018
_chemical_formula_moiety 'C82 H92 N4 O4 Pd2, C6 H6, C3 H7'
_chemical_formula_sum 'C91 H105 N4 O4 Pd2'
_chemical_formula_weight 1531.59
_space_group_crystal_system monoclinic
_space_group_IT_number 14
_space_group_name_Hall '-P 2yn'
_space_group_name_H-M_alt 'P 1 21/n 1'
_atom_sites_solution_hydrogens geom
_atom_sites_solution_primary iterative
_atom_sites_solution_secondary difmap
_audit_creation_date 2018-03-03
_audit_creation_method
;
Olex2 1.2
(compiled 2017.08.10 svn.r3458 for OlexSys, GUI svn.r5381)
;
_cell_angle_alpha 90.00
_cell_angle_beta 98.546(3)
_cell_angle_gamma 90.00
_cell_formula_units_Z 4
_cell_length_a 15.9861(5)
_cell_length_b 22.1765(7)
_cell_length_c 22.9883(8)
_cell_measurement_reflns_used 7848
_cell_measurement_temperature 100.00(10)
_cell_measurement_theta_max 22.6470
_cell_measurement_theta_min 2.5650
_cell_volume 8059.2(5)
_computing_molecular_graphics 'Olex2 (Dolomanov et al., 2009)'
_computing_publication_material 'Olex2 (Dolomanov et al., 2009)'
_computing_structure_refinement 'ShelXL (Sheldrick, 2015)'
_computing_structure_solution
;
Superflip (Palatinus & Chapuis, 2007;Palatinus & van der Lee, 2008;
Palatinus et al., 2012)
;
_diffrn_ambient_temperature 100.00(10)
_diffrn_measured_fraction_theta_full 0.999
_diffrn_measured_fraction_theta_max 0.958
_diffrn_measurement_device_type 'Supernova, Dual, Cu, at Zero, Eos'
_diffrn_radiation_monochromator graphite
_diffrn_radiation_type MoK\a
_diffrn_radiation_wavelength 0.71073
_diffrn_reflns_av_R_equivalents 0.0880
_diffrn_reflns_av_unetI/netI 0.1201
_diffrn_reflns_limit_h_max 21
_diffrn_reflns_limit_h_min -23
_diffrn_reflns_limit_k_max 33
_diffrn_reflns_limit_k_min -32
_diffrn_reflns_limit_l_max 35
_diffrn_reflns_limit_l_min -35
_diffrn_reflns_number 95711
_diffrn_reflns_theta_full 26.00
_diffrn_reflns_theta_max 32.82
_diffrn_reflns_theta_min 2.49
_diffrn_source 'fine-focus sealed tube'
_exptl_absorpt_coefficient_mu 0.498
_exptl_absorpt_correction_T_max 1.00000
_exptl_absorpt_correction_T_min 0.90546
_exptl_absorpt_correction_type multi-scan
_exptl_absorpt_process_details
;
CrysAlisPro, Agilent Technologies,
Version 1.171.37.33c (release 11-04-2014 CrysAlis171 .NET)
(compiled Apr 11 2014,15:12:41)
Empirical absorption correction using spherical harmonics,
 implemented in SCALE3 ABSPACK scaling algorithm.
;
_exptl_crystal_colour 'clear light yellow'
_exptl_crystal_colour_lustre clear
_exptl_crystal_colour_modifier light
_exptl_crystal_colour_primary yellow
_exptl_crystal_density_diffrn 1.262
_exptl_crystal_density_method 'not measured'
_exptl_crystal_description block
_exptl_crystal_F_000 3212
_exptl_crystal_size_max 0.56
_exptl_crystal_size_mid 0.35
_exptl_crystal_size_min 0.21
_refine_diff_density_max 3.028
_refine_diff_density_min -1.118
_refine_diff_density_rms 0.136
_refine_ls_extinction_method none
_refine_ls_goodness_of_fit_ref 1.040
_refine_ls_hydrogen_treatment constr
_refine_ls_matrix_type full
_refine_ls_number_parameters 929
_refine_ls_number_reflns 28708
_refine_ls_number_restraints 0
_refine_ls_restrained_S_all 1.040
_refine_ls_R_factor_all 0.1605
_refine_ls_R_factor_gt 0.0708
_refine_ls_shift/su_max 0.003
_refine_ls_shift/su_mean 0.000
_refine_ls_structure_factor_coef Fsqd
_refine_ls_weighting_details 'calc w=1/[\s^2^(Fo^2^)+(0.0874P)^2^+0.3229P] where P=(Fo^2^+2Fc^2^)/3'
_refine_ls_weighting_scheme calc
_refine_ls_wR_factor_gt 0.1580
_refine_ls_wR_factor_ref 0.2138
_reflns_number_gt 14285
_reflns_number_total 28708
_reflns_threshold_expression >2sigma(I)
_cod_data_source_file jo8b01053_si_002.cif
_cod_data_source_block skm6_100k
_cod_database_code 4035302
_olex2_refinement_description
;
1. Fixed Uiso
 At 1.2 times of:
  All C(H) groups, All C(H,H) groups
 At 1.5 times of:
  All C(H,H,H) groups
2.a Ternary CH refined with riding coordinates:
 C39B(H39B), C36B(H36B), C18B(H18B), C39A(H39A), C21B(H21B), C18A(H18A),
 C36A(H36A), C21A(H21A)
2.b Secondary CH2 refined with riding coordinates:
 C52(H52A,H52B), C51(H51A,H51B)
2.c Aromatic/amide H refined with riding coordinates:
 C11A(H11A), C34A(H34A), C10A(H10A), C8A(H8A), C25B(H25B), C29B(H29B),
 C34B(H34B), C25A(H25A), C32A(H32A), C9A(H9A), C32B(H32B), C8B(H8B), C11B(H11B),
  C33A(H33A), C33B(H33B), C27B(H27B), C28B(H28B), C14A(H14A), C26B(H26B),
 C14B(H14B), C10B(H10B), C16B(H16B), C29A(H29A), C16A(H16A), C9B(H9B),
 C15A(H15A), C26A(H26A), C15B(H15B), C28A(H28A), C27A(H27A), C44(H44), C47(H47),
  C48(H48), C49(H49), C46(H46), C45(H45)
2.d Idealised Me refined as rotating group:
 C43A(H43A,H43B,H43C), C43B(H43D,H43E,H43F), C38B(H38A,H38B,H38C), C37B(H37A,
 H37B,H37C), C41B(H41A,H41B,H41C), C40A(H40A,H40B,H40C), C19B(H19A,H19B,H19C),
 C37A(H37D,H37E,H37F), C40B(H40D,H40E,H40F), C22B(H22A,H22B,H22C), C20B(H20A,
 H20B,H20C), C23A(H23A,H23B,H23C), C41A(H41D,H41E,H41F), C23B(H23D,H23E,H23F),
 C38A(H38D,H38E,H38F), C19A(H19D,H19E,H19F), C20A(H20D,H20E,H20F), C22A(H22D,
 H22E,H22F), C50(H50A,H50B,H50C)
;
_olex2_submission_special_instructions 'No special instructions were received'

loop_
_space_group_symop_id
_space_group_symop_operation_xyz
1 'x, y, z'
2 '-x+1/2, y+1/2, -z+1/2'
3 '-x, -y, -z'
4 'x-1/2, -y-1/2, z-1/2'

loop_
_atom_site_label
_atom_site_type_symbol
_atom_site_fract_x
_atom_site_fract_y
_atom_site_fract_z
_atom_site_U_iso_or_equiv
_atom_site_adp_type
_atom_site_occupancy
_atom_site_calc_flag
_atom_site_refinement_flags_posn
Pd1B Pd 0.468754(17) 0.184200(13) 0.360843(13) 0.03210(9) Uani 1 d .
Pd1A Pd 0.423309(18) 0.299842(12) 0.412524(13) 0.03133(9) Uani 1 d .
O1A O 0.33584(17) 0.18096(13) 0.34949(14) 0.0437(7) Uani 1 d .
O2A O 0.31055(17) 0.24830(12) 0.41689(12) 0.0398(6) Uani 1 d .
O1B O 0.46693(18) 0.15339(12) 0.44905(13) 0.0420(7) Uani 1 d .
N1B N 0.66441(18) 0.15464(13) 0.39012(13) 0.0281(6) Uani 1 d .
O2B O 0.48520(18) 0.24765(12) 0.48397(12) 0.0416(7) Uani 1 d .
N1A N 0.28984(19) 0.39185(13) 0.34966(13) 0.0307(6) Uani 1 d .
N3B N 0.70234(19) 0.18918(13) 0.30927(13) 0.0307(7) Uani 1 d .
N3A N 0.37678(19) 0.45893(13) 0.32449(13) 0.0324(7) Uani 1 d .
C5A C 0.3707(2) 0.36719(16) 0.36498(15) 0.0294(7) Uani 1 d .
C30B C 0.6658(2) 0.11878(16) 0.44367(15) 0.0310(8) Uani 1 d .
C30A C 0.2134(2) 0.36563(15) 0.36495(16) 0.0296(7) Uani 1 d .
C5B C 0.5905(2) 0.17836(15) 0.35718(16) 0.0284(7) Uani 1 d .
C4B C 0.6163(2) 0.19837(15) 0.30631(16) 0.0291(7) Uani 1 d .
C42A C 0.2890(2) 0.20516(17) 0.38142(19) 0.0359(8) Uani 1 d .
C7A C 0.5251(2) 0.34780(15) 0.40315(15) 0.0299(8) Uani 1 d .
C2B C 0.7314(2) 0.16113(16) 0.36088(15) 0.0295(7) Uani 1 d .
C12B C 0.7508(2) 0.19897(17) 0.26124(16) 0.0312(8) Uani 1 d .
C6B C 0.5501(2) 0.21670(17) 0.25894(16) 0.0346(8) Uani 1 d .
C6A C 0.5137(2) 0.40275(16) 0.37049(16) 0.0329(8) Uani 1 d .
C42B C 0.4790(2) 0.19149(18) 0.49010(18) 0.0367(9) Uani 1 d .
C24B C 0.8201(2) 0.14406(17) 0.38102(16) 0.0317(8) Uani 1 d .
C13A C 0.4321(2) 0.51584(18) 0.24715(17) 0.0365(8) Uani 1 d .
C31B C 0.6277(2) 0.06212(17) 0.43831(17) 0.0351(8) Uani 1 d .
C7B C 0.4711(2) 0.21190(18) 0.27865(17) 0.0361(8) Uani 1 d .
C31A C 0.2026(2) 0.36743(17) 0.42445(17) 0.0354(8) Uani 1 d .
C4A C 0.4249(2) 0.41098(15) 0.35003(15) 0.0298(7) Uani 1 d .
C11A C 0.5821(2) 0.44055(18) 0.36437(17) 0.0365(8) Uani 1 d .
H11A H 0.5734 0.4774 0.3432 0.044 Uiso 1 calc R
C39B C 0.5819(3) 0.03675(17) 0.38062(19) 0.0432(10) Uani 1 d .
H39B H 0.5757 0.0701 0.3510 0.052 Uiso 1 calc R
C35B C 0.7076(2) 0.14178(18) 0.49698(16) 0.0357(8) Uani 1 d .
C17B C 0.7633(3) 0.14944(18) 0.22633(17) 0.0382(9) Uani 1 d .
C36B C 0.7493(3) 0.20343(18) 0.50427(18) 0.0393(9) Uani 1 d .
H36B H 0.7409 0.2240 0.4651 0.047 Uiso 1 calc R
C35A C 0.1534(2) 0.34195(19) 0.32048(18) 0.0406(9) Uani 1 d .
C2A C 0.2937(2) 0.44758(16) 0.32511(16) 0.0327(8) Uani 1 d .
C34A C 0.0780(3) 0.3210(2) 0.3377(2) 0.0494(11) Uani 1 d .
H34A H 0.0351 0.3049 0.3088 0.059 Uiso 1 calc R
C12A C 0.4120(2) 0.51462(16) 0.30502(17) 0.0351(8) Uani 1 d .
C18B C 0.7275(3) 0.08696(19) 0.2357(2) 0.0466(10) Uani 1 d .
H18B H 0.6989 0.0886 0.2715 0.056 Uiso 1 calc R
C24A C 0.2219(3) 0.48831(17) 0.30557(18) 0.0396(9) Uani 1 d .
C39A C 0.2680(3) 0.39388(19) 0.47260(17) 0.0419(9) Uani 1 d .
H39A H 0.3204 0.4022 0.4550 0.050 Uiso 1 calc R
C10A C 0.6636(3) 0.4232(2) 0.39000(19) 0.0446(10) Uani 1 d .
H10A H 0.7103 0.4490 0.3873 0.053 Uiso 1 calc R
C8A C 0.6076(2) 0.33148(19) 0.42568(18) 0.0403(9) Uani 1 d .
H8A H 0.6178 0.2942 0.4459 0.048 Uiso 1 calc R
C25B C 0.8409(2) 0.08942(18) 0.40885(18) 0.0394(9) Uani 1 d .
H25B H 0.7976 0.0613 0.4135 0.047 Uiso 1 calc R
C29B C 0.8852(3) 0.18399(19) 0.37382(19) 0.0409(9) Uani 1 d .
H29B H 0.8722 0.2214 0.3544 0.049 Uiso 1 calc R
C43A C 0.1997(3) 0.1821(2) 0.3762(2) 0.0516(12) Uani 1 d .
H43A H 0.1730 0.1841 0.3350 0.077 Uiso 1 calc GR
H43B H 0.1676 0.2069 0.4004 0.077 Uiso 1 calc GR
H43C H 0.2003 0.1402 0.3897 0.077 Uiso 1 calc GR
C34B C 0.7107(3) 0.1042(2) 0.54634(18) 0.0443(10) Uani 1 d .
H34B H 0.7387 0.1179 0.5833 0.053 Uiso 1 calc R
C25A C 0.1543(3) 0.4926(2) 0.3365(2) 0.0481(11) Uani 1 d .
H25A H 0.1535 0.4688 0.3708 0.058 Uiso 1 calc R
C13B C 0.7787(2) 0.25694(18) 0.25064(17) 0.0380(9) Uani 1 d .
C32A C 0.1261(3) 0.3457(2) 0.4380(2) 0.0466(10) Uani 1 d .
H32A H 0.1161 0.3465 0.4777 0.056 Uiso 1 calc R
C9A C 0.6761(3) 0.3692(2) 0.41895(19) 0.0451(10) Uani 1 d .
H9A H 0.7319 0.3570 0.4347 0.054 Uiso 1 calc R
C17A C 0.4270(3) 0.56204(17) 0.34410(19) 0.0409(9) Uani 1 d .
C21B C 0.7604(3) 0.31184(17) 0.28665(19) 0.0401(9) Uani 1 d .
H21B H 0.7360 0.2971 0.3217 0.048 Uiso 1 calc R
C32B C 0.6327(3) 0.0274(2) 0.48906(19) 0.0463(10) Uani 1 d .
H32B H 0.6072 -0.0113 0.4870 0.056 Uiso 1 calc R
C8B C 0.3993(3) 0.2249(2) 0.2385(2) 0.0574(13) Uani 1 d .
H8B H 0.3452 0.2238 0.2509 0.069 Uiso 1 calc R
C11B C 0.5565(3) 0.2305(2) 0.20063(18) 0.0458(10) Uani 1 d .
H11B H 0.6102 0.2318 0.1877 0.055 Uiso 1 calc R
C18A C 0.4167(3) 0.4628(2) 0.20562(19) 0.0465(10) Uani 1 d .
H18A H 0.3716 0.4372 0.2191 0.056 Uiso 1 calc R
C33A C 0.0647(3) 0.3232(2) 0.3954(2) 0.0537(12) Uani 1 d .
H33A H 0.0128 0.3091 0.4058 0.064 Uiso 1 calc R
C43B C 0.4878(3) 0.1667(2) 0.5517(2) 0.0566(12) Uani 1 d .
H43D H 0.4318 0.1560 0.5610 0.085 Uiso 1 calc GR
H43E H 0.5135 0.1973 0.5796 0.085 Uiso 1 calc GR
H43F H 0.5238 0.1308 0.5546 0.085 Uiso 1 calc GR
C33B C 0.6741(3) 0.0480(2) 0.5423(2) 0.0500(11) Uani 1 d .
H33B H 0.6772 0.0233 0.5763 0.060 Uiso 1 calc R
C36A C 0.1666(3) 0.3389(2) 0.25642(19) 0.0547(12) Uani 1 d .
H36A H 0.2235 0.3561 0.2532 0.066 Uiso 1 calc R
C38B C 0.8452(3) 0.1985(2) 0.5257(2) 0.0493(11) Uani 1 d .
H38A H 0.8547 0.1782 0.5640 0.074 Uiso 1 calc GR
H38B H 0.8700 0.2389 0.5295 0.074 Uiso 1 calc GR
H38C H 0.8718 0.1751 0.4972 0.074 Uiso 1 calc GR
C27B C 0.9881(3) 0.1154(2) 0.4235(2) 0.0496(11) Uani 1 d .
H27B H 1.0451 0.1060 0.4387 0.060 Uiso 1 calc R
C28B C 0.9684(3) 0.1696(2) 0.3947(2) 0.0506(11) Uani 1 d .
H28B H 1.0123 0.1969 0.3892 0.061 Uiso 1 calc R
C37B C 0.7093(3) 0.2425(2) 0.54758(19) 0.0506(11) Uani 1 d .
H37A H 0.6478 0.2433 0.5361 0.076 Uiso 1 calc GR
H37B H 0.7317 0.2836 0.5472 0.076 Uiso 1 calc GR
H37C H 0.7229 0.2256 0.5873 0.076 Uiso 1 calc GR
C14A C 0.4672(3) 0.5691(2) 0.2299(2) 0.0480(11) Uani 1 d .
H14A H 0.4810 0.5722 0.1912 0.058 Uiso 1 calc R
C41B C 0.4941(3) 0.0147(2) 0.3871(2) 0.0587(13) Uani 1 d .
H41A H 0.4986 -0.0203 0.4135 0.088 Uiso 1 calc GR
H41B H 0.4640 0.0030 0.3485 0.088 Uiso 1 calc GR
H41C H 0.4629 0.0470 0.4036 0.088 Uiso 1 calc GR
C26B C 0.9245(3) 0.0756(2) 0.4300(2) 0.0486(11) Uani 1 d .
H26B H 0.9379 0.0381 0.4491 0.058 Uiso 1 calc R
C21A C 0.4045(3) 0.5593(2) 0.4061(2) 0.0557(12) Uani 1 d .
H21A H 0.3854 0.5173 0.4130 0.067 Uiso 1 calc R
C14B C 0.8227(3) 0.2641(2) 0.2030(2) 0.0489(11) Uani 1 d .
H14B H 0.8426 0.3030 0.1941 0.059 Uiso 1 calc R
C10B C 0.4831(3) 0.2424(3) 0.1615(2) 0.0609(14) Uani 1 d .
H10B H 0.4864 0.2524 0.1218 0.073 Uiso 1 calc R
C16B C 0.8091(3) 0.1597(2) 0.18026(19) 0.0508(11) Uani 1 d .
H16B H 0.8206 0.1267 0.1563 0.061 Uiso 1 calc R
C29A C 0.2221(3) 0.5241(2) 0.2557(2) 0.0511(11) Uani 1 d .
H29A H 0.2678 0.5213 0.2337 0.061 Uiso 1 calc R
C16A C 0.4619(3) 0.61425(19) 0.3237(2) 0.0550(12) Uani 1 d .
H16A H 0.4718 0.6483 0.3490 0.066 Uiso 1 calc R
C9B C 0.4057(3) 0.2395(3) 0.1809(2) 0.0685(16) Uani 1 d .
H9B H 0.3558 0.2476 0.1541 0.082 Uiso 1 calc R
C40A C 0.2912(4) 0.3501(2) 0.5225(2) 0.0676(15) Uani 1 d .
H40A H 0.2426 0.3444 0.5433 0.101 Uiso 1 calc GR
H40B H 0.3389 0.3661 0.5497 0.101 Uiso 1 calc GR
H40C H 0.3070 0.3114 0.5068 0.101 Uiso 1 calc GR
C15A C 0.4823(3) 0.6173(2) 0.2676(2) 0.0569(13) Uani 1 d .
H15A H 0.5069 0.6530 0.2548 0.068 Uiso 1 calc R
C26A C 0.0869(3) 0.5318(2) 0.3177(2) 0.0627(14) Uani 1 d .
H26A H 0.0401 0.5338 0.3388 0.075 Uiso 1 calc R
C19B C 0.7977(4) 0.0391(2) 0.2462(3) 0.0708(16) Uani 1 d .
H19A H 0.8245 0.0350 0.2107 0.106 Uiso 1 calc GR
H19B H 0.7732 0.0004 0.2553 0.106 Uiso 1 calc GR
H19C H 0.8402 0.0516 0.2793 0.106 Uiso 1 calc GR
C15B C 0.8377(3) 0.2154(2) 0.1685(2) 0.0550(12) Uani 1 d .
H15B H 0.8682 0.2209 0.1365 0.066 Uiso 1 calc R
C37A C 0.1642(4) 0.2733(3) 0.2341(2) 0.0731(16) Uani 1 d .
H37D H 0.2056 0.2491 0.2599 0.110 Uiso 1 calc GR
H37E H 0.1780 0.2725 0.1940 0.110 Uiso 1 calc GR
H37F H 0.1075 0.2565 0.2342 0.110 Uiso 1 calc GR
C40B C 0.6326(4) -0.0143(2) 0.3570(2) 0.0657(14) Uani 1 d .
H40D H 0.6871 0.0014 0.3491 0.099 Uiso 1 calc GR
H40E H 0.6007 -0.0302 0.3205 0.099 Uiso 1 calc GR
H40F H 0.6422 -0.0466 0.3863 0.099 Uiso 1 calc GR
C22B C 0.8395(3) 0.3481(2) 0.3090(2) 0.0612(13) Uani 1 d .
H22A H 0.8817 0.3216 0.3314 0.092 Uiso 1 calc GR
H22B H 0.8251 0.3807 0.3345 0.092 Uiso 1 calc GR
H22C H 0.8629 0.3652 0.2755 0.092 Uiso 1 calc GR
C28A C 0.1559(3) 0.5637(2) 0.2381(3) 0.0692(16) Uani 1 d .
H28A H 0.1569 0.5885 0.2045 0.083 Uiso 1 calc R
C27A C 0.0884(3) 0.5671(2) 0.2693(3) 0.0706(16) Uani 1 d .
H27A H 0.0430 0.5941 0.2570 0.085 Uiso 1 calc R
C20B C 0.6610(4) 0.0694(3) 0.1832(3) 0.0810(18) Uani 1 d .
H20A H 0.6180 0.1012 0.1763 0.122 Uiso 1 calc GR
H20B H 0.6342 0.0314 0.1918 0.122 Uiso 1 calc GR
H20C H 0.6884 0.0646 0.1481 0.122 Uiso 1 calc GR
C23A C 0.4814(4) 0.5730(3) 0.4527(3) 0.0777(17) Uani 1 d .
H23A H 0.5267 0.5441 0.4489 0.117 Uiso 1 calc GR
H23B H 0.4651 0.5696 0.4920 0.117 Uiso 1 calc GR
H23C H 0.5015 0.6140 0.4469 0.117 Uiso 1 calc GR
C41A C 0.2388(4) 0.4533(2) 0.4959(2) 0.0710(16) Uani 1 d .
H41D H 0.2298 0.4828 0.4638 0.107 Uiso 1 calc GR
H41E H 0.2821 0.4683 0.5272 0.107 Uiso 1 calc GR
H41F H 0.1858 0.4469 0.5116 0.107 Uiso 1 calc GR
C23B C 0.6955(3) 0.3525(2) 0.2516(2) 0.0656(15) Uani 1 d .
H23D H 0.7161 0.3652 0.2154 0.098 Uiso 1 calc GR
H23E H 0.6863 0.3881 0.2751 0.098 Uiso 1 calc GR
H23F H 0.6421 0.3305 0.2415 0.098 Uiso 1 calc GR
C38A C 0.0993(5) 0.3755(3) 0.2157(3) 0.091(2) Uani 1 d .
H38D H 0.0431 0.3584 0.2172 0.136 Uiso 1 calc GR
H38E H 0.1116 0.3738 0.1753 0.136 Uiso 1 calc GR
H38F H 0.1005 0.4176 0.2289 0.136 Uiso 1 calc GR
C19A C 0.4950(4) 0.4244(3) 0.2076(2) 0.0744(16) Uani 1 d .
H19D H 0.5400 0.4481 0.1939 0.112 Uiso 1 calc GR
H19E H 0.4822 0.3891 0.1822 0.112 Uiso 1 calc GR
H19F H 0.5136 0.4111 0.2481 0.112 Uiso 1 calc GR
C44 C 0.6195(5) 0.3499(3) 0.0842(3) 0.092(2) Uani 1 d .
H44 H 0.5778 0.3397 0.1079 0.110 Uiso 1 calc R
C20A C 0.3846(4) 0.4826(3) 0.1417(2) 0.0733(16) Uani 1 d .
H20D H 0.3346 0.5083 0.1411 0.110 Uiso 1 calc GR
H20E H 0.3697 0.4469 0.1173 0.110 Uiso 1 calc GR
H20F H 0.4292 0.5052 0.1263 0.110 Uiso 1 calc GR
C47 C 0.6299(5) 0.4084(3) 0.0703(3) 0.0867(19) Uani 1 d .
H47 H 0.5955 0.4386 0.0840 0.104 Uiso 1 calc R
C48 C 0.6890(4) 0.4238(3) 0.0370(3) 0.0847(19) Uani 1 d .
H48 H 0.6958 0.4648 0.0266 0.102 Uiso 1 calc R
C22A C 0.3312(4) 0.6017(3) 0.4121(3) 0.0811(18) Uani 1 d .
H22D H 0.3496 0.6435 0.4088 0.122 Uiso 1 calc GR
H22E H 0.3128 0.5956 0.4504 0.122 Uiso 1 calc GR
H22F H 0.2840 0.5932 0.3808 0.122 Uiso 1 calc GR
C49 C 0.7398(4) 0.3796(4) 0.0180(3) 0.094(2) Uani 1 d .
H49 H 0.7823 0.3903 -0.0049 0.113 Uiso 1 calc R
C46 C 0.7290(6) 0.3210(4) 0.0320(4) 0.110(3) Uani 1 d .
H46 H 0.7639 0.2906 0.0191 0.132 Uiso 1 calc R
C45 C 0.6668(6) 0.3057(3) 0.0654(3) 0.111(3) Uani 1 d .
H45 H 0.6576 0.2648 0.0748 0.134 Uiso 1 calc R
C52 C 0.9895(5) 0.4744(4) 0.5203(4) 0.119(3) Uani 1 d .
H52A H 0.9573 0.4899 0.5508 0.143 Uiso 1 calc R
H52B H 1.0417 0.4546 0.5399 0.143 Uiso 1 calc R
C51 C 0.9333(6) 0.4283(4) 0.4772(4) 0.132(3) Uani 1 d .
H51A H 0.8800 0.4479 0.4592 0.159 Uiso 1 calc R
H51B H 0.9645 0.4152 0.4453 0.159 Uiso 1 calc R
C50 C 0.9135(7) 0.3724(6) 0.5155(7) 0.212(7) Uani 1 d .
H50A H 0.9044 0.3365 0.4904 0.318 Uiso 1 calc GR
H50B H 0.8626 0.3805 0.5332 0.318 Uiso 1 calc GR
H50C H 0.9614 0.3653 0.5467 0.318 Uiso 1 calc GR

loop_
_atom_site_aniso_label
_atom_site_aniso_U_11
_atom_site_aniso_U_22
_atom_site_aniso_U_33
_atom_site_aniso_U_23
_atom_site_aniso_U_13
_atom_site_aniso_U_12
Pd1B 0.02495(15) 0.03533(16) 0.03584(17) -0.00079(11) 0.00390(12) 0.00184(11)
Pd1A 0.02975(16) 0.02864(15) 0.03518(16) 0.00275(11) 0.00338(12) 0.00278(11)
O1A 0.0257(14) 0.0492(17) 0.0568(19) -0.0081(13) 0.0078(13) 0.0001(12)
O2A 0.0388(15) 0.0335(14) 0.0485(17) 0.0017(12) 0.0110(13) -0.0008(12)
O1B 0.0437(16) 0.0394(15) 0.0447(17) 0.0041(12) 0.0130(13) 0.0066(13)
N1B 0.0258(15) 0.0294(15) 0.0282(15) 0.0018(11) 0.0010(12) 0.0013(12)
O2B 0.0484(17) 0.0353(15) 0.0384(15) 0.0093(11) -0.0030(13) 0.0021(13)
N1A 0.0266(15) 0.0312(16) 0.0341(16) 0.0037(12) 0.0043(12) -0.0012(12)
N3B 0.0275(15) 0.0353(16) 0.0285(15) 0.0009(12) 0.0021(12) 0.0027(12)
N3A 0.0330(17) 0.0291(15) 0.0349(17) 0.0010(12) 0.0048(13) 0.0013(13)
C5A 0.0266(18) 0.0310(18) 0.0298(18) -0.0045(14) 0.0014(14) 0.0033(14)
C30B 0.0263(18) 0.0371(19) 0.0293(18) 0.0052(14) 0.0038(14) 0.0047(15)
C30A 0.0203(16) 0.0302(18) 0.038(2) 0.0019(14) 0.0038(14) 0.0023(13)
C5B 0.0259(17) 0.0273(17) 0.0308(18) -0.0031(13) 0.0007(14) 0.0018(14)
C4B 0.0274(18) 0.0303(18) 0.0290(18) 0.0005(13) 0.0022(14) 0.0010(14)
C42A 0.0248(18) 0.036(2) 0.047(2) 0.0097(17) 0.0034(17) 0.0037(15)
C7A 0.0337(19) 0.0263(17) 0.0281(18) -0.0029(13) -0.0005(15) 0.0028(14)
C2B 0.0283(18) 0.0309(18) 0.0291(18) -0.0035(14) 0.0033(14) 0.0023(14)
C12B 0.0254(18) 0.040(2) 0.0287(18) 0.0012(14) 0.0044(14) 0.0016(15)
C6B 0.036(2) 0.0331(19) 0.034(2) -0.0011(15) 0.0025(16) 0.0037(16)
C6A 0.034(2) 0.0307(19) 0.035(2) -0.0049(14) 0.0082(16) -0.0029(15)
C42B 0.0277(19) 0.045(2) 0.038(2) 0.0111(17) 0.0090(16) 0.0041(16)
C24B 0.0265(18) 0.040(2) 0.0291(18) -0.0040(15) 0.0050(14) 0.0037(15)
C13A 0.0285(19) 0.040(2) 0.041(2) 0.0047(16) 0.0037(16) -0.0011(16)
C31B 0.0284(19) 0.038(2) 0.039(2) 0.0047(16) 0.0055(16) 0.0020(16)
C7B 0.031(2) 0.041(2) 0.034(2) -0.0016(15) -0.0011(16) 0.0043(16)
C31A 0.032(2) 0.0333(19) 0.042(2) 0.0007(15) 0.0088(17) 0.0028(15)
C4A 0.039(2) 0.0228(16) 0.0277(17) -0.0009(13) 0.0048(15) 0.0037(14)
C11A 0.032(2) 0.037(2) 0.042(2) 0.0003(16) 0.0067(17) -0.0017(16)
C39B 0.051(3) 0.030(2) 0.047(2) 0.0048(16) 0.000(2) -0.0069(18)
C35B 0.0307(19) 0.043(2) 0.0320(19) -0.0006(16) 0.0011(16) 0.0060(16)
C17B 0.036(2) 0.047(2) 0.034(2) -0.0020(16) 0.0122(17) 0.0048(18)
C36B 0.036(2) 0.045(2) 0.036(2) -0.0066(16) 0.0004(17) 0.0001(18)
C35A 0.032(2) 0.050(2) 0.040(2) 0.0014(18) 0.0031(17) -0.0028(18)
C2A 0.0323(19) 0.0324(19) 0.0317(19) 0.0012(14) -0.0006(15) 0.0027(15)
C34A 0.028(2) 0.055(3) 0.064(3) -0.016(2) 0.004(2) -0.0018(19)
C12A 0.0297(19) 0.0309(19) 0.045(2) 0.0106(16) 0.0051(16) 0.0013(15)
C18B 0.047(3) 0.044(2) 0.051(3) -0.0096(19) 0.016(2) -0.002(2)
C24A 0.039(2) 0.0297(19) 0.047(2) 0.0047(16) -0.0026(18) 0.0040(16)
C39A 0.045(2) 0.045(2) 0.035(2) 0.0006(17) 0.0072(18) 0.0004(19)
C10A 0.033(2) 0.049(2) 0.051(3) -0.0101(19) 0.0059(19) -0.0061(18)
C8A 0.034(2) 0.042(2) 0.043(2) 0.0057(17) 0.0008(17) 0.0034(17)
C25B 0.0289(19) 0.042(2) 0.047(2) 0.0029(17) 0.0072(17) 0.0074(17)
C29B 0.032(2) 0.042(2) 0.048(2) 0.0016(17) 0.0037(18) -0.0003(17)
C43A 0.027(2) 0.053(3) 0.076(3) 0.002(2) 0.010(2) -0.0050(19)
C34B 0.041(2) 0.056(3) 0.035(2) 0.0030(18) 0.0030(18) 0.008(2)
C25A 0.042(2) 0.045(2) 0.057(3) 0.010(2) 0.006(2) 0.0140(19)
C13B 0.034(2) 0.045(2) 0.036(2) 0.0020(16) 0.0059(17) 0.0005(17)
C32A 0.040(2) 0.053(3) 0.049(3) -0.002(2) 0.013(2) 0.002(2)
C9A 0.030(2) 0.055(3) 0.048(2) 0.001(2) -0.0005(18) 0.0007(19)
C17A 0.042(2) 0.031(2) 0.049(2) 0.0016(17) 0.0057(19) 0.0002(17)
C21B 0.038(2) 0.037(2) 0.048(2) -0.0029(17) 0.0142(19) -0.0030(17)
C32B 0.040(2) 0.048(2) 0.050(3) 0.0136(19) 0.005(2) 0.0033(19)
C8B 0.028(2) 0.086(4) 0.056(3) 0.016(3) -0.001(2) 0.003(2)
C11B 0.040(2) 0.059(3) 0.037(2) 0.0038(19) 0.0006(18) -0.004(2)
C18A 0.052(3) 0.047(2) 0.041(2) 0.0013(18) 0.009(2) -0.009(2)
C33A 0.035(2) 0.054(3) 0.077(4) -0.012(2) 0.024(2) -0.010(2)
C43B 0.067(3) 0.056(3) 0.049(3) 0.017(2) 0.016(2) 0.012(2)
C33B 0.044(2) 0.058(3) 0.047(3) 0.018(2) 0.007(2) 0.007(2)
C36A 0.052(3) 0.067(3) 0.040(2) 0.003(2) -0.008(2) -0.009(2)
C38B 0.041(2) 0.064(3) 0.042(2) -0.017(2) 0.0005(19) -0.003(2)
C27B 0.034(2) 0.064(3) 0.050(3) -0.007(2) -0.0006(19) 0.010(2)
C28B 0.030(2) 0.057(3) 0.063(3) 0.000(2) 0.002(2) -0.001(2)
C37B 0.050(3) 0.057(3) 0.041(2) -0.009(2) -0.007(2) 0.005(2)
C14A 0.045(2) 0.047(3) 0.053(3) 0.012(2) 0.011(2) -0.005(2)
C41B 0.050(3) 0.046(3) 0.078(4) -0.002(2) 0.002(3) -0.008(2)
C26B 0.039(2) 0.050(3) 0.055(3) -0.003(2) -0.001(2) 0.014(2)
C21A 0.066(3) 0.041(2) 0.062(3) -0.009(2) 0.015(3) -0.004(2)
C14B 0.047(3) 0.047(3) 0.057(3) 0.007(2) 0.024(2) 0.001(2)
C10B 0.048(3) 0.090(4) 0.041(3) 0.017(2) -0.006(2) 0.000(3)
C16B 0.058(3) 0.058(3) 0.040(2) -0.006(2) 0.017(2) 0.012(2)
C29A 0.038(2) 0.056(3) 0.057(3) 0.018(2) -0.001(2) -0.003(2)
C16A 0.058(3) 0.029(2) 0.077(4) -0.007(2) 0.010(3) -0.005(2)
C9B 0.041(3) 0.108(5) 0.052(3) 0.019(3) -0.011(2) 0.004(3)
C40A 0.095(4) 0.059(3) 0.046(3) -0.001(2) 0.000(3) 0.002(3)
C15A 0.055(3) 0.039(2) 0.077(4) 0.012(2) 0.011(3) -0.010(2)
C26A 0.048(3) 0.059(3) 0.082(4) 0.010(3) 0.011(3) 0.023(2)
C19B 0.080(4) 0.037(3) 0.099(4) -0.007(3) 0.022(3) 0.008(3)
C15B 0.059(3) 0.063(3) 0.049(3) 0.006(2) 0.027(2) 0.008(2)
C37A 0.086(4) 0.081(4) 0.053(3) -0.016(3) 0.011(3) 0.007(3)
C40B 0.073(4) 0.064(3) 0.059(3) -0.017(3) 0.007(3) -0.004(3)
C22B 0.049(3) 0.049(3) 0.086(4) -0.017(3) 0.009(3) -0.006(2)
C28A 0.057(3) 0.062(3) 0.081(4) 0.033(3) -0.012(3) 0.006(3)
C27A 0.049(3) 0.053(3) 0.108(5) 0.029(3) 0.004(3) 0.019(2)
C20B 0.072(4) 0.069(4) 0.097(5) -0.017(3) -0.006(3) -0.023(3)
C23A 0.094(5) 0.077(4) 0.060(3) -0.006(3) 0.006(3) -0.001(3)
C41A 0.079(4) 0.057(3) 0.070(4) -0.018(3) -0.010(3) 0.003(3)
C23B 0.062(3) 0.049(3) 0.081(4) -0.007(2) -0.003(3) 0.020(2)
C38A 0.120(6) 0.087(4) 0.055(4) 0.003(3) -0.021(3) 0.014(4)
C19A 0.083(4) 0.077(4) 0.061(3) -0.018(3) 0.003(3) 0.022(3)
C44 0.129(6) 0.076(4) 0.078(4) 0.004(3) 0.042(4) 0.014(4)
C20A 0.080(4) 0.081(4) 0.052(3) 0.000(3) -0.011(3) -0.015(3)
C47 0.096(5) 0.071(4) 0.096(5) -0.010(3) 0.022(4) 0.016(4)
C48 0.096(5) 0.063(4) 0.097(5) -0.029(3) 0.020(4) -0.018(4)
C22A 0.081(4) 0.079(4) 0.089(4) -0.028(3) 0.033(3) 0.004(3)
C49 0.074(4) 0.119(6) 0.089(5) -0.032(4) 0.012(4) -0.004(4)
C46 0.147(8) 0.091(6) 0.095(6) -0.006(4) 0.031(5) 0.053(5)
C45 0.184(9) 0.071(4) 0.084(5) 0.014(4) 0.034(6) 0.039(5)
C52 0.076(5) 0.130(8) 0.163(9) -0.005(6) 0.050(5) 0.031(5)
C51 0.104(6) 0.144(8) 0.147(8) -0.027(7) 0.015(6) 0.048(6)
C50 0.124(9) 0.185(12) 0.333(19) 0.100(12) 0.055(10) 0.006(8)

loop_
_atom_type_symbol
_atom_type_description
_atom_type_scat_dispersion_real
_atom_type_scat_dispersion_imag
_atom_type_scat_source
C C 0.0033 0.0016 'International Tables Vol C Tables 4.2.6.8 and 6.1.1.4'
H H 0.0000 0.0000 'International Tables Vol C Tables 4.2.6.8 and 6.1.1.4'
N N 0.0061 0.0033 'International Tables Vol C Tables 4.2.6.8 and 6.1.1.4'
O O 0.0106 0.0060 'International Tables Vol C Tables 4.2.6.8 and 6.1.1.4'
Pd Pd -0.9988 1.0072 'International Tables Vol C Tables 4.2.6.8 and 6.1.1.4'

loop_
_geom_angle_atom_site_label_1
_geom_angle_atom_site_label_2
_geom_angle_atom_site_label_3
_geom_angle
_geom_angle_site_symmetry_1
O1A Pd1B Pd1A 77.05(8) .
O1A Pd1B O1B 87.19(11) .
O1B Pd1B Pd1A 81.83(7) .
C5B Pd1B Pd1A 112.20(10) .
C5B Pd1B O1A 168.92(13) .
C5B Pd1B O1B 99.92(13) .
C5B Pd1B C7B 79.71(15) .
C7B Pd1B Pd1A 98.84(11) .
C7B Pd1B O1A 93.08(14) .
C7B Pd1B O1B 179.31(14) .
O2A Pd1A Pd1B 79.38(7) .
O2B Pd1A Pd1B 74.05(8) .
O2B Pd1A O2A 88.38(11) .
C5A Pd1A Pd1B 123.05(10) .
C5A Pd1A O2A 97.91(13) .
C5A Pd1A O2B 162.54(13) .
C5A Pd1A C7A 79.74(14) .
C7A Pd1A Pd1B 99.60(10) .
C7A Pd1A O2A 176.44(12) .
C7A Pd1A O2B 94.63(12) .
C42A O1A Pd1B 126.7(3) .
C42A O2A Pd1A 121.3(3) .
C42B O1B Pd1B 118.2(2) .
C5B N1B C30B 124.2(3) .
C2B N1B C30B 124.1(3) .
C2B N1B C5B 110.9(3) .
C42B O2B Pd1A 126.1(3) .
C5A N1A C30A 124.4(3) .
C2A N1A C5A 111.2(3) .
C2A N1A C30A 124.0(3) .
C4B N3B C12B 125.4(3) .
C2B N3B C4B 108.6(3) .
C2B N3B C12B 125.4(3) .
C4A N3A C12A 124.3(3) .
C2A N3A C4A 109.6(3) .
C2A N3A C12A 125.9(3) .
N1A C5A Pd1A 137.7(3) .
C4A C5A Pd1A 116.2(3) .
C4A C5A N1A 104.7(3) .
C31B C30B N1B 117.6(3) .
C31B C30B C35B 123.4(3) .
C35B C30B N1B 118.9(3) .
C31A C30A N1A 117.2(3) .
C35A C30A N1A 119.2(3) .
C35A C30A C31A 123.6(3) .
N1B C5B Pd1B 139.4(3) .
C4B C5B Pd1B 116.2(3) .
C4B C5B N1B 104.2(3) .
N3B C4B C6B 133.1(3) .
C5B C4B N3B 109.5(3) .
C5B C4B C6B 116.8(3) .
O1A C42A O2A 125.0(4) .
O1A C42A C43A 116.9(4) .
O2A C42A C43A 118.1(4) .
C6A C7A Pd1A 118.2(3) .
C8A C7A Pd1A 124.6(3) .
C8A C7A C6A 117.2(3) .
N1B C2B N3B 106.8(3) .
N1B C2B C24B 127.7(3) .
N3B C2B C24B 125.4(3) .
C17B C12B N3B 117.2(3) .
C17B C12B C13B 123.4(4) .
C13B C12B N3B 119.3(3) .
C7B C6B C4B 108.9(3) .
C11B C6B C4B 129.1(4) .
C11B C6B C7B 121.6(4) .
C7A C6A C4A 108.8(3) .
C11A C6A C7A 121.5(3) .
C11A C6A C4A 129.6(3) .
O1B C42B C43B 116.3(4) .
O2B C42B O1B 125.8(4) .
O2B C42B C43B 117.9(4) .
C25B C24B C2B 121.5(3) .
C25B C24B C29B 118.5(3) .
C29B C24B C2B 120.0(3) .
C12A C13A C18A 122.7(4) .
C14A C13A C12A 116.2(4) .
C14A C13A C18A 121.1(4) .
C30B C31B C39B 123.8(3) .
C32B C31B C30B 117.0(4) .
C32B C31B C39B 119.1(4) .
C6B C7B Pd1B 118.2(3) .
C8B C7B Pd1B 124.3(3) .
C8B C7B C6B 117.5(4) .
C30A C31A C39A 123.3(3) .
C32A C31A C30A 116.6(4) .
C32A C31A C39A 120.1(4) .
N3A C4A C6A 133.8(3) .
C5A C4A N3A 108.3(3) .
C5A C4A C6A 117.1(3) .
C6A C11A H11A 120.5 .
C10A C11A C6A 118.9(4) .
C10A C11A H11A 120.5 .
C31B C39B H39B 107.9 .
C31B C39B C40B 111.7(4) .
C41B C39B C31B 111.5(4) .
C41B C39B H39B 107.9 .
C41B C39B C40B 110.0(4) .
C40B C39B H39B 107.9 .
C30B C35B C36B 124.6(3) .
C30B C35B C34B 116.5(4) .
C34B C35B C36B 118.9(4) .
C12B C17B C18B 123.1(4) .
C12B C17B C16B 116.5(4) .
C16B C17B C18B 120.4(4) .
C35B C36B H36B 108.3 .
C35B C36B C38B 111.7(3) .
C35B C36B C37B 111.3(3) .
C38B C36B H36B 108.3 .
C37B C36B H36B 108.3 .
C37B C36B C38B 108.9(3) .
C30A C35A C34A 116.4(4) .
C30A C35A C36A 123.2(4) .
C34A C35A C36A 120.4(4) .
N1A C2A C24A 126.8(3) .
N3A C2A N1A 106.2(3) .
N3A C2A C24A 127.0(3) .
C35A C34A H34A 119.3 .
C33A C34A C35A 121.5(4) .
C33A C34A H34A 119.3 .
C13A C12A N3A 117.2(3) .
C17A C12A N3A 118.9(4) .
C17A C12A C13A 123.8(4) .
C17B C18B H18B 108.0 .
C17B C18B C19B 111.6(4) .
C17B C18B C20B 110.4(4) .
C19B C18B H18B 108.0 .
C20B C18B H18B 108.0 .
C20B C18B C19B 110.7(4) .
C25A C24A C2A 121.2(4) .
C25A C24A C29A 118.8(4) .
C29A C24A C2A 120.0(4) .
C31A C39A H39A 107.6 .
C40A C39A C31A 111.7(4) .
C40A C39A H39A 107.6 .
C40A C39A C41A 110.1(4) .
C41A C39A C31A 112.1(4) .
C41A C39A H39A 107.6 .
C11A C10A H10A 119.8 .
C9A C10A C11A 120.3(4) .
C9A C10A H10A 119.8 .
C7A C8A H8A 119.5 .
C7A C8A C9A 121.1(4) .
C9A C8A H8A 119.5 .
C24B C25B H25B 119.8 .
C26B C25B C24B 120.5(4) .
C26B C25B H25B 119.8 .
C24B C29B H29B 119.7 .
C28B C29B C24B 120.6(4) .
C28B C29B H29B 119.7 .
C42A C43A H43A 109.5 .
C42A C43A H43B 109.5 .
C42A C43A H43C 109.5 .
H43A C43A H43B 109.5 .
H43A C43A H43C 109.5 .
H43B C43A H43C 109.5 .
C35B C34B H34B 119.3 .
C33B C34B C35B 121.4(4) .
C33B C34B H34B 119.3 .
C24A C25A H25A 119.7 .
C24A C25A C26A 120.6(4) .
C26A C25A H25A 119.7 .
C12B C13B C21B 123.3(4) .
C12B C13B C14B 117.0(4) .
C14B C13B C21B 119.6(4) .
C31A C32A H32A 119.2 .
C33A C32A C31A 121.6(4) .
C33A C32A H32A 119.2 .
C10A C9A C8A 120.9(4) .
C10A C9A H9A 119.6 .
C8A C9A H9A 119.6 .
C12A C17A C21A 122.4(4) .
C12A C17A C16A 116.9(4) .
C16A C17A C21A 120.6(4) .
C13B C21B H21B 107.8 .
C22B C21B C13B 112.8(4) .
C22B C21B H21B 107.8 .
C23B C21B C13B 111.0(4) .
C23B C21B H21B 107.8 .
C23B C21B C22B 109.6(4) .
C31B C32B H32B 119.3 .
C33B C32B C31B 121.5(4) .
C33B C32B H32B 119.3 .
C7B C8B H8B 119.6 .
C9B C8B C7B 120.9(4) .
C9B C8B H8B 119.6 .
C6B C11B H11B 120.4 .
C10B C11B C6B 119.2(4) .
C10B C11B H11B 120.4 .
C13A C18A H18A 107.6 .
C13A C18A C20A 112.2(4) .
C19A C18A C13A 111.3(4) .
C19A C18A H18A 107.6 .
C19A C18A C20A 110.2(4) .
C20A C18A H18A 107.6 .
C34A C33A H33A 119.8 .
C32A C33A C34A 120.4(4) .
C32A C33A H33A 119.8 .
C42B C43B H43D 109.5 .
C42B C43B H43E 109.5 .
C42B C43B H43F 109.5 .
H43D C43B H43E 109.5 .
H43D C43B H43F 109.5 .
H43E C43B H43F 109.5 .
C34B C33B C32B 120.2(4) .
C34B C33B H33B 119.9 .
C32B C33B H33B 119.9 .
C35A C36A H36A 108.3 .
C35A C36A C37A 111.4(4) .
C35A C36A C38A 112.2(5) .
C37A C36A H36A 108.3 .
C37A C36A C38A 108.3(4) .
C38A C36A H36A 108.3 .
C36B C38B H38A 109.5 .
C36B C38B H38B 109.5 .
C36B C38B H38C 109.5 .
H38A C38B H38B 109.5 .
H38A C38B H38C 109.5 .
H38B C38B H38C 109.5 .
C28B C27B H27B 120.3 .
C26B C27B H27B 120.3 .
C26B C27B C28B 119.5(4) .
C29B C28B C27B 120.3(4) .
C29B C28B H28B 119.9 .
C27B C28B H28B 119.9 .
C36B C37B H37A 109.5 .
C36B C37B H37B 109.5 .
C36B C37B H37C 109.5 .
H37A C37B H37B 109.5 .
H37A C37B H37C 109.5 .
H37B C37B H37C 109.5 .
C13A C14A H14A 119.3 .
C15A C14A C13A 121.4(4) .
C15A C14A H14A 119.3 .
C39B C41B H41A 109.5 .
C39B C41B H41B 109.5 .
C39B C41B H41C 109.5 .
H41A C41B H41B 109.5 .
H41A C41B H41C 109.5 .
H41B C41B H41C 109.5 .
C25B C26B H26B 119.7 .
C27B C26B C25B 120.7(4) .
C27B C26B H26B 119.7 .
C17A C21A H21A 107.8 .
C17A C21A C23A 111.6(4) .
C17A C21A C22A 110.6(4) .
C23A C21A H21A 107.8 .
C22A C21A H21A 107.8 .
C22A C21A C23A 111.2(4) .
C13B C14B H14B 119.7 .
C15B C14B C13B 120.7(4) .
C15B C14B H14B 119.7 .
C11B C10B H10B 120.2 .
C9B C10B C11B 119.6(4) .
C9B C10B H10B 120.2 .
C17B C16B H16B 119.0 .
C15B C16B C17B 122.0(4) .
C15B C16B H16B 119.0 .
C24A C29A H29A 119.9 .
C28A C29A C24A 120.3(5) .
C28A C29A H29A 119.9 .
C17A C16A H16A 119.5 .
C15A C16A C17A 121.1(4) .
C15A C16A H16A 119.5 .
C8B C9B H9B 119.4 .
C10B C9B C8B 121.3(4) .
C10B C9B H9B 119.4 .
C39A C40A H40A 109.5 .
C39A C40A H40B 109.5 .
C39A C40A H40C 109.5 .
H40A C40A H40B 109.5 .
H40A C40A H40C 109.5 .
H40B C40A H40C 109.5 .
C14A C15A C16A 120.6(4) .
C14A C15A H15A 119.7 .
C16A C15A H15A 119.7 .
C25A C26A H26A 119.9 .
C27A C26A C25A 120.1(5) .
C27A C26A H26A 119.9 .
C18B C19B H19A 109.5 .
C18B C19B H19B 109.5 .
C18B C19B H19C 109.5 .
H19A C19B H19B 109.5 .
H19A C19B H19C 109.5 .
H19B C19B H19C 109.5 .
C14B C15B H15B 119.8 .
C16B C15B C14B 120.4(4) .
C16B C15B H15B 119.8 .
C36A C37A H37D 109.5 .
C36A C37A H37E 109.5 .
C36A C37A H37F 109.5 .
H37D C37A H37E 109.5 .
H37D C37A H37F 109.5 .
H37E C37A H37F 109.5 .
C39B C40B H40D 109.5 .
C39B C40B H40E 109.5 .
C39B C40B H40F 109.5 .
H40D C40B H40E 109.5 .
H40D C40B H40F 109.5 .
H40E C40B H40F 109.5 .
C21B C22B H22A 109.5 .
C21B C22B H22B 109.5 .
C21B C22B H22C 109.5 .
H22A C22B H22B 109.5 .
H22A C22B H22C 109.5 .
H22B C22B H22C 109.5 .
C29A C28A H28A 119.9 .
C27A C28A C29A 120.1(5) .
C27A C28A H28A 119.9 .
C26A C27A C28A 120.1(5) .
C26A C27A H27A 119.9 .
C28A C27A H27A 119.9 .
C18B C20B H20A 109.5 .
C18B C20B H20B 109.5 .
C18B C20B H20C 109.5 .
H20A C20B H20B 109.5 .
H20A C20B H20C 109.5 .
H20B C20B H20C 109.5 .
C21A C23A H23A 109.5 .
C21A C23A H23B 109.5 .
C21A C23A H23C 109.5 .
H23A C23A H23B 109.5 .
H23A C23A H23C 109.5 .
H23B C23A H23C 109.5 .
C39A C41A H41D 109.5 .
C39A C41A H41E 109.5 .
C39A C41A H41F 109.5 .
H41D C41A H41E 109.5 .
H41D C41A H41F 109.5 .
H41E C41A H41F 109.5 .
C21B C23B H23D 109.5 .
C21B C23B H23E 109.5 .
C21B C23B H23F 109.5 .
H23D C23B H23E 109.5 .
H23D C23B H23F 109.5 .
H23E C23B H23F 109.5 .
C36A C38A H38D 109.5 .
C36A C38A H38E 109.5 .
C36A C38A H38F 109.5 .
H38D C38A H38E 109.5 .
H38D C38A H38F 109.5 .
H38E C38A H38F 109.5 .
C18A C19A H19D 109.5 .
C18A C19A H19E 109.5 .
C18A C19A H19F 109.5 .
H19D C19A H19E 109.5 .
H19D C19A H19F 109.5 .
H19E C19A H19F 109.5 .
C47 C44 H44 119.1 .
C45 C44 H44 119.1 .
C45 C44 C47 121.7(7) .
C18A C20A H20D 109.5 .
C18A C20A H20E 109.5 .
C18A C20A H20F 109.5 .
H20D C20A H20E 109.5 .
H20D C20A H20F 109.5 .
H20E C20A H20F 109.5 .
C44 C47 H47 120.0 .
C48 C47 C44 120.0(6) .
C48 C47 H47 120.0 .
C47 C48 H48 120.2 .
C47 C48 C49 119.5(7) .
C49 C48 H48 120.2 .
C21A C22A H22D 109.5 .
C21A C22A H22E 109.5 .
C21A C22A H22F 109.5 .
H22D C22A H22E 109.5 .
H22D C22A H22F 109.5 .
H22E C22A H22F 109.5 .
C48 C49 H49 119.9 .
C46 C49 C48 120.2(7) .
C46 C49 H49 119.9 .
C49 C46 H46 120.3 .
C49 C46 C45 119.5(7) .
C45 C46 H46 120.3 .
C44 C45 C46 118.9(7) .
C44 C45 H45 120.5 .
C46 C45 H45 120.5 .
C52 C52 H52A 110.9 3_766
C52 C52 H52B 110.9 3_766
C52 C52 C51 104.4(10) 3_766
H52A C52 H52B 108.9 .
C51 C52 H52A 110.9 .
C51 C52 H52B 110.9 .
C52 C51 H51A 110.3 .
C52 C51 H51B 110.3 .
H51A C51 H51B 108.5 .
C50 C51 C52 107.2(9) .
C50 C51 H51A 110.3 .
C50 C51 H51B 110.3 .
C51 C50 H50A 109.5 .
C51 C50 H50B 109.5 .
C51 C50 H50C 109.5 .
H50A C50 H50B 109.5 .
H50A C50 H50C 109.5 .
H50B C50 H50C 109.5 .

loop_
_geom_bond_atom_site_label_1
_geom_bond_atom_site_label_2
_geom_bond_distance
_geom_bond_site_symmetry_2
Pd1B Pd1A 2.9619(4) .
Pd1B O1A 2.103(3) .
Pd1B O1B 2.144(3) .
Pd1B C5B 1.965(4) .
Pd1B C7B 1.992(4) .
Pd1A O2A 2.149(3) .
Pd1A O2B 2.129(3) .
Pd1A C5A 1.964(3) .
Pd1A C7A 1.982(4) .
O1A C42A 1.245(5) .
O2A C42A 1.271(5) .
O1B C42B 1.260(5) .
N1B C30B 1.463(4) .
N1B C5B 1.407(4) .
N1B C2B 1.354(5) .
O2B C42B 1.259(5) .
N1A C5A 1.400(4) .
N1A C30A 1.442(4) .
N1A C2A 1.364(4) .
N3B C4B 1.382(5) .
N3B C2B 1.359(4) .
N3B C12B 1.456(5) .
N3A C4A 1.391(4) .
N3A C2A 1.353(5) .
N3A C12A 1.455(5) .
C5A C4A 1.379(5) .
C30B C31B 1.394(5) .
C30B C35B 1.402(5) .
C30A C31A 1.404(5) .
C30A C35A 1.397(5) .
C5B C4B 1.370(5) .
C4B C6B 1.459(5) .
C42A C43A 1.505(5) .
C7A C6A 1.429(5) .
C7A C8A 1.392(5) .
C2B C24B 1.474(5) .
C12B C17B 1.392(5) .
C12B C13B 1.394(5) .
C6B C7B 1.408(5) .
C6B C11B 1.393(5) .
C6A C4A 1.438(5) .
C6A C11A 1.402(5) .
C42B C43B 1.506(6) .
C24B C25B 1.388(5) .
C24B C29B 1.395(5) .
C13A C12A 1.414(5) .
C13A C18A 1.512(6) .
C13A C14A 1.389(6) .
C31B C39B 1.524(5) .
C31B C32B 1.390(5) .
C7B C8B 1.392(5) .
C31A C39A 1.523(6) .
C31A C32A 1.393(6) .
C11A H11A 0.9500 .
C11A C10A 1.401(5) .
C39B H39B 1.0000 .
C39B C41B 1.515(6) .
C39B C40B 1.538(6) .
C35B C36B 1.519(6) .
C35B C34B 1.403(5) .
C17B C18B 1.526(6) .
C17B C16B 1.393(6) .
C36B H36B 1.0000 .
C36B C38B 1.543(6) .
C36B C37B 1.529(6) .
C35A C34A 1.403(6) .
C35A C36A 1.520(6) .
C2A C24A 1.478(5) .
C34A H34A 0.9500 .
C34A C33A 1.375(7) .
C12A C17A 1.381(6) .
C18B H18B 1.0000 .
C18B C19B 1.537(7) .
C18B C20B 1.534(7) .
C24A C25A 1.383(6) .
C24A C29A 1.394(6) .
C39A H39A 1.0000 .
C39A C40A 1.505(6) .
C39A C41A 1.521(6) .
C10A H10A 0.9500 .
C10A C9A 1.371(6) .
C8A H8A 0.9500 .
C8A C9A 1.405(6) .
C25B H25B 0.9500 .
C25B C26B 1.387(5) .
C29B H29B 0.9500 .
C29B C28B 1.383(6) .
C43A H43A 0.9800 .
C43A H43B 0.9800 .
C43A H43C 0.9800 .
C34B H34B 0.9500 .
C34B C33B 1.373(6) .
C25A H25A 0.9500 .
C25A C26A 1.401(6) .
C13B C21B 1.525(5) .
C13B C14B 1.397(5) .
C32A H32A 0.9500 .
C32A C33A 1.373(6) .
C9A H9A 0.9500 .
C17A C21A 1.523(6) .
C17A C16A 1.396(6) .
C21B H21B 1.0000 .
C21B C22B 1.522(6) .
C21B C23B 1.514(6) .
C32B H32B 0.9500 .
C32B C33B 1.380(6) .
C8B H8B 0.9500 .
C8B C9B 1.381(7) .
C11B H11B 0.9500 .
C11B C10B 1.393(6) .
C18A H18A 1.0000 .
C18A C19A 1.509(7) .
C18A C20A 1.546(6) .
C33A H33A 0.9500 .
C43B H43D 0.9800 .
C43B H43E 0.9800 .
C43B H43F 0.9800 .
C33B H33B 0.9500 .
C36A H36A 1.0000 .
C36A C37A 1.541(7) .
C36A C38A 1.547(7) .
C38B H38A 0.9800 .
C38B H38B 0.9800 .
C38B H38C 0.9800 .
C27B H27B 0.9500 .
C27B C28B 1.385(6) .
C27B C26B 1.371(6) .
C28B H28B 0.9500 .
C37B H37A 0.9800 .
C37B H37B 0.9800 .
C37B H37C 0.9800 .
C14A H14A 0.9500 .
C14A C15A 1.374(7) .
C41B H41A 0.9800 .
C41B H41B 0.9800 .
C41B H41C 0.9800 .
C26B H26B 0.9500 .
C21A H21A 1.0000 .
C21A C23A 1.537(7) .
C21A C22A 1.524(7) .
C14B H14B 0.9500 .
C14B C15B 1.381(6) .
C10B H10B 0.9500 .
C10B C9B 1.377(7) .
C16B H16B 0.9500 .
C16B C15B 1.358(7) .
C29A H29A 0.9500 .
C29A C28A 1.390(6) .
C16A H16A 0.9500 .
C16A C15A 1.379(7) .
C9B H9B 0.9500 .
C40A H40A 0.9800 .
C40A H40B 0.9800 .
C40A H40C 0.9800 .
C15A H15A 0.9500 .
C26A H26A 0.9500 .
C26A C27A 1.364(7) .
C19B H19A 0.9800 .
C19B H19B 0.9800 .
C19B H19C 0.9800 .
C15B H15B 0.9500 .
C37A H37D 0.9800 .
C37A H37E 0.9800 .
C37A H37F 0.9800 .
C40B H40D 0.9800 .
C40B H40E 0.9800 .
C40B H40F 0.9800 .
C22B H22A 0.9800 .
C22B H22B 0.9800 .
C22B H22C 0.9800 .
C28A H28A 0.9500 .
C28A C27A 1.385(8) .
C27A H27A 0.9500 .
C20B H20A 0.9800 .
C20B H20B 0.9800 .
C20B H20C 0.9800 .
C23A H23A 0.9800 .
C23A H23B 0.9800 .
C23A H23C 0.9800 .
C41A H41D 0.9800 .
C41A H41E 0.9800 .
C41A H41F 0.9800 .
C23B H23D 0.9800 .
C23B H23E 0.9800 .
C23B H23F 0.9800 .
C38A H38D 0.9800 .
C38A H38E 0.9800 .
C38A H38F 0.9800 .
C19A H19D 0.9800 .
C19A H19E 0.9800 .
C19A H19F 0.9800 .
C44 H44 0.9500 .
C44 C47 1.352(9) .
C44 C45 1.348(9) .
C20A H20D 0.9800 .
C20A H20E 0.9800 .
C20A H20F 0.9800 .
C47 H47 0.9500 .
C47 C48 1.344(9) .
C48 H48 0.9500 .
C48 C49 1.385(9) .
C22A H22D 0.9800 .
C22A H22E 0.9800 .
C22A H22F 0.9800 .
C49 H49 0.9500 .
C49 C46 1.355(10) .
C46 H46 0.9500 .
C46 C45 1.384(11) .
C45 H45 0.9500 .
C52 C52 1.540(16) 3_766
C52 H52A 0.9900 .
C52 H52B 0.9900 .
C52 C51 1.603(12) .
C51 H51A 0.9900 .
C51 H51B 0.9900 .
C51 C50 1.580(13) .
C50 H50A 0.9800 .
C50 H50B 0.9800 .
C50 H50C 0.9800 .

loop_
_geom_torsion_atom_site_label_1
_geom_torsion_atom_site_label_2
_geom_torsion_atom_site_label_3
_geom_torsion_atom_site_label_4
_geom_torsion
_geom_torsion_site_symmetry_1
Pd1B Pd1A O2A C42A -26.1(3) .
Pd1B Pd1A O2B C42B -36.9(3) .
Pd1B Pd1A C5A N1A 100.9(4) .
Pd1B Pd1A C5A C4A -95.2(3) .
Pd1B Pd1A C7A C6A 122.6(3) .
Pd1B Pd1A C7A C8A -56.7(3) .
Pd1B O1A C42A O2A 19.4(6) .
Pd1B O1A C42A C43A -162.0(3) .
Pd1B O1B C42B O2B 6.3(5) .
Pd1B O1B C42B C43B -172.7(3) .
Pd1B C5B C4B N3B -177.6(2) .
Pd1B C5B C4B C6B -5.2(4) .
Pd1B C7B C8B C9B -175.0(4) .
Pd1A Pd1B O1A C42A -29.5(3) .
Pd1A Pd1B O1B C42B -24.4(3) .
Pd1A Pd1B C5B N1B 95.4(4) .
Pd1A Pd1B C5B C4B -91.3(3) .
Pd1A Pd1B C7B C6B 108.5(3) .
Pd1A Pd1B C7B C8B -73.8(4) .
Pd1A O2A C42A O1A 14.4(5) .
Pd1A O2A C42A C43A -164.1(3) .
Pd1A O2B C42B O1B 31.4(6) .
Pd1A O2B C42B C43B -149.6(3) .
Pd1A C5A C4A N3A -171.2(2) .
Pd1A C5A C4A C6A 0.2(4) .
Pd1A C7A C6A C4A -0.6(4) .
Pd1A C7A C6A C11A 176.9(3) .
Pd1A C7A C8A C9A -177.6(3) .
O1A Pd1B Pd1A O2A 21.28(12) .
O1A Pd1B Pd1A O2B 112.63(12) .
O1A Pd1B Pd1A C5A -71.31(15) .
O1A Pd1B Pd1A C7A -155.25(13) .
O1A Pd1B O1B C42B -101.7(3) .
O1A Pd1B C5B N1B -119.1(7) .
O1A Pd1B C5B C4B 54.2(8) .
O1A Pd1B C7B C6B -174.1(3) .
O1A Pd1B C7B C8B 3.6(4) .
O2A Pd1A O2B C42B 42.5(3) .
O2A Pd1A C5A N1A 18.4(4) .
O2A Pd1A C5A C4A -177.7(3) .
O2A Pd1A C7A C6A 50(2) .
O2A Pd1A C7A C8A -129.7(19) .
O1B Pd1B Pd1A O2A -67.70(11) .
O1B Pd1B Pd1A O2B 23.66(11) .
O1B Pd1B Pd1A C5A -160.28(15) .
O1B Pd1B Pd1A C7A 115.77(13) .
O1B Pd1B O1A C42A 52.8(3) .
O1B Pd1B C5B N1B 10.3(4) .
O1B Pd1B C5B C4B -176.4(3) .
O1B Pd1B C7B C6B -61(12) .
O1B Pd1B C7B C8B 117(12) .
N1B C30B C31B C39B -2.6(6) .
N1B C30B C31B C32B 177.2(3) .
N1B C30B C35B C36B 2.8(6) .
N1B C30B C35B C34B -176.8(3) .
N1B C5B C4B N3B -2.1(4) .
N1B C5B C4B C6B 170.3(3) .
N1B C2B C24B C25B 43.6(6) .
N1B C2B C24B C29B -134.4(4) .
O2B Pd1A O2A C42A -100.2(3) .
O2B Pd1A C5A N1A -91.8(6) .
O2B Pd1A C5A C4A 72.1(5) .
O2B Pd1A C7A C6A -162.8(3) .
O2B Pd1A C7A C8A 17.9(3) .
N1A C5A C4A N3A -2.3(4) .
N1A C5A C4A C6A 169.1(3) .
N1A C30A C31A C39A -1.7(5) .
N1A C30A C31A C32A 175.7(3) .
N1A C30A C35A C34A -175.6(4) .
N1A C30A C35A C36A 3.8(6) .
N1A C2A C24A C25A 37.0(6) .
N1A C2A C24A C29A -144.1(4) .
N3B C4B C6B C7B 173.0(4) .
N3B C4B C6B C11B 0.1(7) .
N3B C2B C24B C25B -139.3(4) .
N3B C2B C24B C29B 42.6(5) .
N3B C12B C17B C18B 1.0(6) .
N3B C12B C17B C16B 179.4(3) .
N3B C12B C13B C21B -0.6(6) .
N3B C12B C13B C14B -178.1(3) .
N3A C2A C24A C25A -140.1(4) .
N3A C2A C24A C29A 38.8(6) .
N3A C12A C17A C21A -2.8(6) .
N3A C12A C17A C16A 179.2(4) .
C5A Pd1A O2A C42A 96.2(3) .
C5A Pd1A O2B C42B 154.2(4) .
C5A Pd1A C7A C6A 0.5(3) .
C5A Pd1A C7A C8A -178.8(4) .
C5A N1A C30A C31A 70.1(5) .
C5A N1A C30A C35A -112.0(4) .
C5A N1A C2A N3A 0.0(4) .
C5A N1A C2A C24A -177.6(4) .
C30B N1B C5B Pd1B 4.6(6) .
C30B N1B C5B C4B -169.2(3) .
C30B N1B C2B N3B 170.6(3) .
C30B N1B C2B C24B -11.9(6) .
C30B C31B C39B C41B -128.2(4) .
C30B C31B C39B C40B 108.4(4) .
C30B C31B C32B C33B -0.4(6) .
C30B C35B C36B C38B -118.5(4) .
C30B C35B C36B C37B 119.5(4) .
C30B C35B C34B C33B -0.4(6) .
C30A N1A C5A Pd1A -5.7(6) .
C30A N1A C5A C4A -170.8(3) .
C30A N1A C2A N3A 172.3(3) .
C30A N1A C2A C24A -5.3(6) .
C30A C31A C39A C40A -127.1(4) .
C30A C31A C39A C41A 108.8(5) .
C30A C31A C32A C33A 0.6(6) .
C30A C35A C34A C33A -0.7(7) .
C30A C35A C36A C37A 119.1(5) .
C30A C35A C36A C38A -119.2(5) .
C5B Pd1B Pd1A O2A -165.13(14) .
C5B Pd1B Pd1A O2B -73.78(14) .
C5B Pd1B Pd1A C5A 102.28(17) .
C5B Pd1B Pd1A C7A 18.33(15) .
C5B Pd1B O1A C42A -176.9(6) .
C5B Pd1B O1B C42B 86.9(3) .
C5B Pd1B C7B C6B -2.6(3) .
C5B Pd1B C7B C8B 175.1(4) .
C5B N1B C30B C31B 66.5(5) .
C5B N1B C30B C35B -115.9(4) .
C5B N1B C2B N3B 0.4(4) .
C5B N1B C2B C24B 177.9(3) .
C5B C4B C6B C7B 2.9(5) .
C5B C4B C6B C11B -170.0(4) .
C4B N3B C2B N1B -1.7(4) .
C4B N3B C2B C24B -179.2(3) .
C4B N3B C12B C17B -93.9(4) .
C4B N3B C12B C13B 83.0(4) .
C4B C6B C7B Pd1B 0.7(4) .
C4B C6B C7B C8B -177.2(4) .
C4B C6B C11B C10B 174.8(4) .
C7A Pd1A O2A C42A 48(2) .
C7A Pd1A O2B C42B -135.6(3) .
C7A Pd1A C5A N1A -164.3(4) .
C7A Pd1A C5A C4A -0.4(3) .
C7A C6A C4A N3A 168.8(4) .
C7A C6A C4A C5A 0.2(5) .
C7A C6A C11A C10A 1.3(6) .
C7A C8A C9A C10A 0.1(7) .
C2B N1B C30B C31B -102.5(4) .
C2B N1B C30B C35B 75.2(5) .
C2B N1B C5B Pd1B 174.9(3) .
C2B N1B C5B C4B 1.1(4) .
C2B N3B C4B C5B 2.4(4) .
C2B N3B C4B C6B -168.3(4) .
C2B N3B C12B C17B 75.5(5) .
C2B N3B C12B C13B -107.5(4) .
C2B C24B C25B C26B -176.9(4) .
C2B C24B C29B C28B 177.4(4) .
C12B N3B C4B C5B 173.3(3) .
C12B N3B C4B C6B 2.6(6) .
C12B N3B C2B N1B -172.6(3) .
C12B N3B C2B C24B 9.9(6) .
C12B C17B C18B C19B -122.3(5) .
C12B C17B C18B C20B 114.1(5) .
C12B C17B C16B C15B -2.2(7) .
C12B C13B C21B C22B 129.1(4) .
C12B C13B C21B C23B -107.4(5) .
C12B C13B C14B C15B -0.3(6) .
C6B C7B C8B C9B 2.7(7) .
C6B C11B C10B C9B -0.8(8) .
C6A C7A C8A C9A 3.1(6) .
C6A C11A C10A C9A 2.0(6) .
C24B C25B C26B C27B -0.3(7) .
C24B C29B C28B C27B -0.6(7) .
C13A C12A C17A C21A 179.9(4) .
C13A C12A C17A C16A 1.8(6) .
C13A C14A C15A C16A -0.7(7) .
C31B C30B C35B C36B -179.7(4) .
C31B C30B C35B C34B 0.7(6) .
C31B C32B C33B C34B 0.7(7) .
C7B Pd1B Pd1A O2A 112.43(13) .
C7B Pd1B Pd1A O2B -156.21(14) .
C7B Pd1B Pd1A C5A 19.85(17) .
C7B Pd1B Pd1A C7A -64.10(15) .
C7B Pd1B O1A C42A -127.8(3) .
C7B Pd1B O1B C42B 145(12) .
C7B Pd1B C5B N1B -169.1(4) .
C7B Pd1B C5B C4B 4.2(3) .
C7B C6B C11B C10B 2.8(6) .
C7B C8B C9B C10B -0.9(9) .
C31A C30A C35A C34A 2.1(6) .
C31A C30A C35A C36A -178.5(4) .
C31A C32A C33A C34A 0.7(7) .
C4A N3A C2A N1A -1.5(4) .
C4A N3A C2A C24A 176.1(4) .
C4A N3A C12A C13A 87.3(4) .
C4A N3A C12A C17A -90.3(5) .
C4A C6A C11A C10A 178.1(4) .
C11A C6A C4A N3A -8.3(7) .
C11A C6A C4A C5A -176.9(4) .
C11A C10A C9A C8A -2.7(7) .
C39B C31B C32B C33B 179.5(4) .
C35B C30B C31B C39B 179.8(4) .
C35B C30B C31B C32B -0.3(6) .
C35B C34B C33B C32B -0.3(7) .
C17B C12B C13B C21B 176.2(4) .
C17B C12B C13B C14B -1.3(6) .
C17B C16B C15B C14B 0.7(7) .
C36B C35B C34B C33B 180.0(4) .
C35A C30A C31A C39A -179.4(4) .
C35A C30A C31A C32A -2.0(6) .
C35A C34A C33A C32A -0.6(7) .
C2A N1A C5A Pd1A 166.5(3) .
C2A N1A C5A C4A 1.4(4) .
C2A N1A C30A C31A -101.1(4) .
C2A N1A C30A C35A 76.7(5) .
C2A N3A C4A C5A 2.5(4) .
C2A N3A C4A C6A -166.9(4) .
C2A N3A C12A C13A -98.4(4) .
C2A N3A C12A C17A 84.1(5) .
C2A C24A C25A C26A 179.5(4) .
C2A C24A C29A C28A -178.2(4) .
C34A C35A C36A C37A -61.5(6) .
C34A C35A C36A C38A 60.2(6) .
C12A N3A C4A C5A 177.6(3) .
C12A N3A C4A C6A 8.3(6) .
C12A N3A C2A N1A -176.6(3) .
C12A N3A C2A C24A 1.0(6) .
C12A C13A C18A C19A -94.9(5) .
C12A C13A C18A C20A 141.0(4) .
C12A C13A C14A C15A 0.8(6) .
C12A C17A C21A C23A 125.0(5) .
C12A C17A C21A C22A -110.6(5) .
C12A C17A C16A C15A -1.7(7) .
C18B C17B C16B C15B 176.2(4) .
C24A C25A C26A C27A -1.4(8) .
C24A C29A C28A C27A -1.2(8) .
C39A C31A C32A C33A 178.0(4) .
C8A C7A C6A C4A 178.8(3) .
C8A C7A C6A C11A -3.8(5) .
C25B C24B C29B C28B -0.8(6) .
C29B C24B C25B C26B 1.2(6) .
C34B C35B C36B C38B 61.1(5) .
C34B C35B C36B C37B -60.8(5) .
C25A C24A C29A C28A 0.7(7) .
C25A C26A C27A C28A 0.9(9) .
C13B C12B C17B C18B -175.8(4) .
C13B C12B C17B C16B 2.6(6) .
C13B C14B C15B C16B 0.6(7) .
C32A C31A C39A C40A 55.6(5) .
C32A C31A C39A C41A -68.5(5) .
C17A C16A C15A C14A 1.2(7) .
C21B C13B C14B C15B -177.9(4) .
C32B C31B C39B C41B 52.0(5) .
C32B C31B C39B C40B -71.5(5) .
C11B C6B C7B Pd1B 174.2(3) .
C11B C6B C7B C8B -3.7(6) .
C11B C10B C9B C8B -0.1(9) .
C18A C13A C12A N3A 1.3(5) .
C18A C13A C12A C17A 178.7(4) .
C18A C13A C14A C15A -179.3(4) .
C36A C35A C34A C33A 179.9(4) .
C28B C27B C26B C25B -1.1(7) .
C14A C13A C12A N3A -178.8(3) .
C14A C13A C12A C17A -1.4(6) .
C14A C13A C18A C19A 85.2(5) .
C14A C13A C18A C20A -38.9(6) .
C26B C27B C28B C29B 1.6(7) .
C21A C17A C16A C15A -179.8(4) .
C14B C13B C21B C22B -53.5(5) .
C14B C13B C21B C23B 70.0(5) .
C16B C17B C18B C19B 59.4(6) .
C16B C17B C18B C20B -64.2(6) .
C29A C24A C25A C26A 0.6(7) .
C29A C28A C27A C26A 0.4(9) .
C16A C17A C21A C23A -57.0(6) .
C16A C17A C21A C22A 67.4(6) .
C44 C47 C48 C49 -1.0(11) .
C47 C44 C45 C46 1.6(13) .
C47 C48 C49 C46 1.2(11) .
C48 C49 C46 C45 0.1(12) .
C49 C46 C45 C44 -1.4(13) .
C45 C44 C47 C48 -0.3(12) .
C52 C52 C51 C50 176.8(8) 3_766
